data_2210641
loop_
_publ_author_name
'Hui Jiang'
'Jian-Fang Ma'
'Wen-Li Zhang'

_publ_section_title
;
 [4-(2-Hydroxybenzylamino)benzoato-\k<i>O</i>]triphenyltin(IV)
;
_journal_coeditor_code HB2156
_journal_issue 10
_journal_name_full 'Acta Crystallographica Section E'
_journal_page_first m2745
_journal_page_last m2746
_journal_paper_doi 10.1107/S1600536806039043
_journal_volume 62
_journal_year 2006
_chemical_formula_iupac '[Sn (C6 H5)3 (C14 H12 N O3)]'
_chemical_formula_moiety 'C32 H27 N O3 Sn'
_chemical_formula_sum 'C32 H27 N O3 Sn'
_chemical_formula_weight 592.24
_chemical_name_systematic
;
[4-(2-Hydroxybenzylamino)benzoato-\kO]triphenyltin
;
_space_group_IT_number 14
_symmetry_cell_setting monoclinic
_symmetry_space_group_name_Hall '-P 2ybc'
_symmetry_space_group_name_H-M 'P 1 21/c 1'
_atom_sites_solution_hydrogens mixed
_atom_sites_solution_primary direct
_atom_sites_solution_secondary difmap
_audit_creation_method SHELXL-97
_cell_angle_alpha 90.000
_cell_angle_beta 111.889(5)
_cell_angle_gamma 90.000
_cell_formula_units_Z 4
_cell_length_a 15.133(5)
_cell_length_b 10.119(5)
_cell_length_c 19.134(5)
_cell_measurement_reflns_used 4436
_cell_measurement_temperature 293(2)
_cell_measurement_theta_max 28.4
_cell_measurement_theta_min 1.5
_cell_volume 2718.8(18)
_computing_cell_refinement 'SAINT (Bruker, 1999)'
_computing_data_collection 'SMART (Bruker, 1997)'
_computing_data_reduction SAINT
_computing_molecular_graphics 'SHELXTL-Plus (Sheldrick, 1990)'
_computing_publication_material SHELXL97
_computing_structure_refinement 'SHELXL97 (Sheldrick, 1997)'
_computing_structure_solution 'SHELXS97 (Sheldrick, 1997)'
_diffrn_ambient_temperature 293(2)
_diffrn_measured_fraction_theta_full 1.000
_diffrn_measured_fraction_theta_max 0.938
_diffrn_measurement_device_type 'Bruker APEX CCD'
_diffrn_measurement_method \w
_diffrn_radiation_monochromator graphite
_diffrn_radiation_source 'fine-focus sealed tube'
_diffrn_radiation_type MoK\a
_diffrn_radiation_wavelength 0.71069
_diffrn_reflns_av_R_equivalents 0.0278
_diffrn_reflns_av_sigmaI/netI 0.0459
_diffrn_reflns_limit_h_max 19
_diffrn_reflns_limit_h_min -18
_diffrn_reflns_limit_k_max 13
_diffrn_reflns_limit_k_min -13
_diffrn_reflns_limit_l_max 16
_diffrn_reflns_limit_l_min -24
_diffrn_reflns_number 16269
_diffrn_reflns_theta_full 25.00
_diffrn_reflns_theta_max 28.39
_diffrn_reflns_theta_min 1.45
_diffrn_standards_number 0
_exptl_absorpt_coefficient_mu 0.973
_exptl_absorpt_correction_T_max 0.918
_exptl_absorpt_correction_T_min 0.698
_exptl_absorpt_correction_type multi-scan
_exptl_absorpt_process_details '(SADABS; Sheldrick, 1996)'
_exptl_crystal_colour yellow
_exptl_crystal_density_diffrn 1.447
_exptl_crystal_density_method 'not measured'
_exptl_crystal_description Plate
_exptl_crystal_F_000 1200
_exptl_crystal_size_max 0.40
_exptl_crystal_size_mid 0.31
_exptl_crystal_size_min 0.09
_refine_diff_density_max 0.438
_refine_diff_density_min -0.449
_refine_ls_extinction_method none
_refine_ls_goodness_of_fit_ref 0.911
_refine_ls_hydrogen_treatment mixed
_refine_ls_matrix_type full
_refine_ls_number_parameters 316
_refine_ls_number_reflns 6405
_refine_ls_number_restraints 2
_refine_ls_restrained_S_all 0.911
_refine_ls_R_factor_all 0.0482
_refine_ls_R_factor_gt 0.0279
_refine_ls_shift/su_max 0.002
_refine_ls_shift/su_mean 0.000
_refine_ls_structure_factor_coef Fsqd
_refine_ls_weighting_details 'calc w=1/[\s^2^(Fo^2^)+(0.0311P)^2^] where P=(Fo^2^+2Fc^2^)/3'
_refine_ls_weighting_scheme calc
_refine_ls_wR_factor_gt 0.0594
_refine_ls_wR_factor_ref 0.0624
_reflns_number_gt 4436
_reflns_number_total 6405
_reflns_threshold_expression I>2\s(I)
_cod_data_source_file hb2156.cif
_cod_data_source_block I
_cod_depositor_comments
;
The following automatic conversions were performed:

'_atom_sites_solution_hydrogens' value 'difmap and geom' was changed
to 'mixed'.

Automatic conversion script
Id: cif_fix_values 6452 2018-10-05 10:23:21Z andrius 
;
_cod_original_sg_symbol_H-M 'P 21/c'
_cod_database_code 2210641
_cod_database_fobs_code 2210641

loop_
_symmetry_equiv_pos_as_xyz
'x, y, z'
'-x, y+1/2, -z+1/2'
'-x, -y, -z'
'x, -y-1/2, z-1/2'

loop_
_atom_site_type_symbol
_atom_site_label
_atom_site_fract_x
_atom_site_fract_y
_atom_site_fract_z
_atom_site_U_iso_or_equiv
_atom_site_adp_type
_atom_site_calc_flag
_atom_site_refinement_flags
_atom_site_occupancy
Sn Sn1 0.357639(10) 0.594761(15) 0.572449(8) 0.03755(6) Uani d . 1
C C1 0.25168(15) 0.6644(2) 0.61130(13) 0.0405(5) Uani d . 1
C C2 0.26620(18) 0.6460(3) 0.68644(15) 0.0582(7) Uani d . 1
H H2 0.3199 0.6007 0.7176 0.070 Uiso calc R 1
C C3 0.2017(2) 0.6941(3) 0.71550(16) 0.0723(8) Uani d . 1
H H3 0.2126 0.6813 0.7662 0.087 Uiso calc R 1
C C4 0.12227(19) 0.7601(3) 0.67069(16) 0.0627(8) Uani d . 1
H H4 0.0792 0.7927 0.6906 0.075 Uiso calc R 1
C C5 0.10645(17) 0.7781(2) 0.59576(16) 0.0577(7) Uani d . 1
H H5 0.0520 0.8220 0.5646 0.069 Uiso calc R 1
C C6 0.17123(16) 0.7311(2) 0.56674(14) 0.0494(6) Uani d . 1
H H6 0.1603 0.7448 0.5161 0.059 Uiso calc R 1
C C7 0.48424(15) 0.5456(2) 0.66407(13) 0.0436(6) Uani d . 1
C C8 0.48677(18) 0.4517(3) 0.71754(15) 0.0577(7) Uani d . 1
H H8 0.4326 0.4021 0.7112 0.069 Uiso calc R 1
C C9 0.5686(2) 0.4308(3) 0.78003(18) 0.0802(10) Uani d . 1
H H9 0.5691 0.3678 0.8156 0.096 Uiso calc R 1
C C10 0.6482(2) 0.5019(4) 0.78967(19) 0.0933(11) Uani d . 1
H H10 0.7033 0.4870 0.8317 0.112 Uiso calc R 1
C C11 0.6481(2) 0.5956(3) 0.7380(2) 0.0877(11) Uani d . 1
H H11 0.7030 0.6440 0.7450 0.105 Uiso calc R 1
C C12 0.56641(17) 0.6182(3) 0.67536(16) 0.0636(8) Uani d . 1
H H12 0.5664 0.6823 0.6406 0.076 Uiso calc R 1
C C13 0.38255(15) 0.7289(2) 0.49635(13) 0.0428(5) Uani d . 1
C C14 0.35458(18) 0.8579(2) 0.49331(16) 0.0598(7) Uani d . 1
H H14 0.3219 0.8859 0.5233 0.072 Uiso calc R 1
C C15 0.3739(2) 0.9469(3) 0.44679(19) 0.0725(9) Uani d . 1
H H15 0.3554 1.0346 0.4465 0.087 Uiso calc R 1
C C16 0.4193(2) 0.9088(3) 0.40149(18) 0.0805(9) Uani d . 1
H H16 0.4303 0.9692 0.3690 0.097 Uiso calc R 1
C C17 0.4485(3) 0.7826(4) 0.4036(2) 0.1195(15) Uani d . 1
H H17 0.4816 0.7559 0.3738 0.143 Uiso calc R 1
C C18 0.4289(3) 0.6922(3) 0.4508(2) 0.0978(12) Uani d . 1
H H18 0.4479 0.6047 0.4511 0.117 Uiso calc R 1
C C19 -0.06277(8) -0.29999(13) 0.36390(8) 0.0378(5) Uani d G 1
C C20 -0.04188(9) -0.42681(13) 0.39338(8) 0.0485(6) Uani d G 1
H H20 -0.0863 -0.4734 0.4066 0.058 Uiso calc R 1
C C21 0.04545(11) -0.48400(11) 0.40315(9) 0.0523(7) Uani d G 1
H H21 0.0594 -0.5689 0.4229 0.063 Uiso calc R 1
C C22 0.11189(8) -0.41436(14) 0.38346(9) 0.0496(6) Uani d G 1
H H22 0.1703 -0.4526 0.3900 0.060 Uiso calc R 1
C C23 0.09101(9) -0.28753(14) 0.35398(8) 0.0421(5) Uani d G 1
H H23 0.1355 -0.2409 0.3408 0.051 Uiso calc R 1
C C24 0.00368(9) -0.23035(10) 0.34421(8) 0.0343(5) Uani d G 1
C C25 -0.02376(15) -0.0939(2) 0.30949(13) 0.0441(6) Uani d . 1
H H25A -0.0733 -0.1039 0.2599 0.053 Uiso calc R 1
H H25B -0.0505 -0.0438 0.3401 0.053 Uiso calc R 1
C C26 0.11373(9) 0.06210(12) 0.35899(7) 0.0361(5) Uani d G 1
C C27 0.11726(9) 0.05162(11) 0.43242(7) 0.0377(5) Uani d G 1
H H27 0.0831 -0.0146 0.4450 0.045 Uiso calc R 1
C C28 0.17178(10) 0.14004(13) 0.48710(6) 0.0400(5) Uani d G 1
H H28 0.1741 0.1330 0.5362 0.048 Uiso calc R 1
C C29 0.22277(9) 0.23894(12) 0.46835(7) 0.0357(5) Uani d G 1
C C30 0.21924(9) 0.24943(11) 0.39492(7) 0.0402(5) Uani d G 1
H H30 0.2534 0.3156 0.3824 0.048 Uiso calc R 1
C C31 0.16472(10) 0.16101(13) 0.34024(6) 0.0412(5) Uani d G 1
H H31 0.1624 0.1680 0.2911 0.049 Uiso calc R 1
C C32 0.27179(15) 0.3436(2) 0.52506(13) 0.0397(5) Uani d . 1
N N1 0.05371(14) -0.01814(19) 0.30206(10) 0.0455(5) Uani d D 1
H H6N 0.0512(18) 0.002(3) 0.2581(10) 0.068 Uiso d D 1
O O1 0.31435(10) 0.43546(14) 0.50110(9) 0.0422(4) Uani d . 1
O O2 0.27068(11) 0.34711(16) 0.58929(9) 0.0484(4) Uani d . 1
O O3 -0.14794(11) -0.24143(16) 0.35030(10) 0.0499(4) Uani d D 1
H H3O -0.1814(17) -0.286(2) 0.3710(14) 0.075 Uiso d D 1

loop_
_atom_site_aniso_label
_atom_site_aniso_U_11
_atom_site_aniso_U_22
_atom_site_aniso_U_33
_atom_site_aniso_U_12
_atom_site_aniso_U_13
_atom_site_aniso_U_23
Sn1 0.03476(9) 0.04064(9) 0.03920(10) 0.00068(7) 0.01605(7) -0.00421(8)
C1 0.0410(13) 0.0419(13) 0.0434(14) 0.0012(10) 0.0214(11) -0.0059(11)
C2 0.0543(16) 0.0750(18) 0.0518(17) 0.0176(14) 0.0273(14) 0.0063(14)
C3 0.079(2) 0.098(2) 0.0549(18) 0.0208(18) 0.0422(16) 0.0031(17)
C4 0.0630(18) 0.0636(18) 0.079(2) 0.0130(15) 0.0467(17) -0.0021(16)
C5 0.0478(15) 0.0557(16) 0.0724(19) 0.0146(12) 0.0255(14) 0.0039(15)
C6 0.0472(14) 0.0526(14) 0.0493(15) 0.0070(12) 0.0191(12) -0.0021(12)
C7 0.0373(13) 0.0483(13) 0.0440(14) 0.0042(11) 0.0138(11) -0.0069(12)
C8 0.0475(15) 0.0623(16) 0.0583(17) 0.0052(13) 0.0140(13) 0.0048(14)
C9 0.069(2) 0.092(2) 0.065(2) 0.0132(18) 0.0079(17) 0.0207(17)
C10 0.056(2) 0.132(3) 0.064(2) 0.013(2) -0.0094(17) 0.007(2)
C11 0.0440(17) 0.120(3) 0.081(2) -0.0221(18) 0.0025(17) -0.008(2)
C12 0.0435(15) 0.0762(19) 0.0659(19) -0.0095(13) 0.0144(14) 0.0005(15)
C13 0.0430(13) 0.0425(13) 0.0440(14) 0.0015(11) 0.0177(11) -0.0027(11)
C14 0.0639(17) 0.0488(14) 0.079(2) 0.0133(13) 0.0405(16) 0.0050(15)
C15 0.078(2) 0.0511(16) 0.091(2) 0.0143(15) 0.0347(19) 0.0206(17)
C16 0.110(3) 0.071(2) 0.068(2) -0.0052(19) 0.042(2) 0.0207(18)
C17 0.215(5) 0.080(2) 0.129(3) 0.010(3) 0.140(3) 0.009(2)
C18 0.176(4) 0.0497(17) 0.120(3) 0.023(2) 0.115(3) 0.0114(19)
C19 0.0367(12) 0.0439(13) 0.0311(12) -0.0016(10) 0.0107(10) -0.0055(10)
C20 0.0513(15) 0.0464(15) 0.0479(15) -0.0076(11) 0.0188(12) 0.0073(12)
C21 0.0565(16) 0.0426(14) 0.0501(16) 0.0018(12) 0.0112(13) 0.0065(12)
C22 0.0491(14) 0.0522(15) 0.0453(15) 0.0114(12) 0.0150(12) -0.0020(13)
C23 0.0423(13) 0.0488(14) 0.0365(13) -0.0053(11) 0.0161(10) -0.0019(11)
C24 0.0396(12) 0.0348(11) 0.0273(11) -0.0038(10) 0.0111(9) -0.0047(10)
C25 0.0434(13) 0.0410(12) 0.0413(13) -0.0058(11) 0.0084(11) -0.0005(11)
C26 0.0400(12) 0.0316(11) 0.0367(13) 0.0019(9) 0.0142(10) 0.0018(10)
C27 0.0441(13) 0.0334(11) 0.0385(13) -0.0036(10) 0.0188(11) 0.0030(10)
C28 0.0456(13) 0.0411(12) 0.0355(13) 0.0046(10) 0.0177(11) 0.0021(11)
C29 0.0327(11) 0.0368(12) 0.0361(12) 0.0020(9) 0.0112(10) 0.0005(10)
C30 0.0424(13) 0.0367(12) 0.0431(13) -0.0004(10) 0.0178(11) 0.0055(11)
C31 0.0497(14) 0.0395(12) 0.0339(13) -0.0012(11) 0.0153(11) 0.0045(11)
C32 0.0307(12) 0.0404(12) 0.0460(15) 0.0067(10) 0.0119(11) -0.0004(12)
N1 0.0580(13) 0.0428(11) 0.0351(11) -0.0116(10) 0.0167(10) 0.0014(10)
O1 0.0422(9) 0.0385(8) 0.0473(10) -0.0058(7) 0.0184(8) -0.0051(7)
O2 0.0530(10) 0.0546(10) 0.0406(10) -0.0091(8) 0.0209(8) -0.0091(8)
O3 0.0406(10) 0.0565(11) 0.0582(11) 0.0038(8) 0.0250(8) 0.0040(9)

loop_
_atom_type_symbol
_atom_type_description
_atom_type_scat_dispersion_real
_atom_type_scat_dispersion_imag
_atom_type_scat_source
C C 0.0033 0.0016 'International Tables Vol C Tables 4.2.6.8 and 6.1.1.4'
H H 0.0000 0.0000 'International Tables Vol C Tables 4.2.6.8 and 6.1.1.4'
N N 0.0061 0.0033 'International Tables Vol C Tables 4.2.6.8 and 6.1.1.4'
O O 0.0106 0.0060 'International Tables Vol C Tables 4.2.6.8 and 6.1.1.4'
Sn Sn -0.6537 1.4246 'International Tables Vol C Tables 4.2.6.8 and 6.1.1.4'

loop_
_geom_angle_atom_site_label_1
_geom_angle_atom_site_label_2
_geom_angle_atom_site_label_3
_geom_angle
_geom_angle_publ_flag
O1 Sn1 C7 109.35(8) yes
O1 Sn1 C1 113.42(7) yes
C7 Sn1 C1 110.87(9) yes
O1 Sn1 C13 98.03(8) yes
C7 Sn1 C13 112.37(9) yes
C1 Sn1 C13 112.21(9) yes
C6 C1 C2 118.1(2) ?
C6 C1 Sn1 123.74(18) ?
C2 C1 Sn1 118.09(17) ?
C3 C2 C1 120.6(2) ?
C3 C2 H2 119.7 ?
C1 C2 H2 119.7 ?
C4 C3 C2 120.7(3) ?
C4 C3 H3 119.7 ?
C2 C3 H3 119.7 ?
C3 C4 C5 119.4(2) ?
C3 C4 H4 120.3 ?
C5 C4 H4 120.3 ?
C4 C5 C6 120.1(2) ?
C4 C5 H5 120.0 ?
C6 C5 H5 120.0 ?
C1 C6 C5 121.2(2) ?
C1 C6 H6 119.4 ?
C5 C6 H6 119.4 ?
C8 C7 C12 118.1(2) ?
C8 C7 Sn1 122.65(18) ?
C12 C7 Sn1 119.01(19) ?
C9 C8 C7 120.9(3) ?
C9 C8 H8 119.5 ?
C7 C8 H8 119.5 ?
C10 C9 C8 120.1(3) ?
C10 C9 H9 119.9 ?
C8 C9 H9 119.9 ?
C9 C10 C11 120.5(3) ?
C9 C10 H10 119.8 ?
C11 C10 H10 119.8 ?
C10 C11 C12 120.0(3) ?
C10 C11 H11 120.0 ?
C12 C11 H11 120.0 ?
C11 C12 C7 120.4(3) ?
C11 C12 H12 119.8 ?
C7 C12 H12 119.8 ?
C18 C13 C14 117.3(2) ?
C18 C13 Sn1 122.10(19) ?
C14 C13 Sn1 120.53(19) ?
C13 C14 C15 121.1(3) ?
C13 C14 H14 119.4 ?
C15 C14 H14 119.4 ?
C16 C15 C14 120.8(3) ?
C16 C15 H15 119.6 ?
C14 C15 H15 119.6 ?
C15 C16 C17 119.4(3) ?
C15 C16 H16 120.3 ?
C17 C16 H16 120.3 ?
C16 C17 C18 119.7(3) ?
C16 C17 H17 120.1 ?
C18 C17 H17 120.1 ?
C13 C18 C17 121.5(3) ?
C13 C18 H18 119.3 ?
C17 C18 H18 119.3 ?
O3 C19 C20 122.60(12) ?
O3 C19 C24 117.35(12) ?
C20 C19 C24 120.0 ?
C21 C20 C19 120.0 ?
C21 C20 H20 120.0 ?
C19 C20 H20 120.0 ?
C20 C21 C22 120.0 ?
C20 C21 H21 120.0 ?
C22 C21 H21 120.0 ?
C21 C22 C23 120.0 ?
C21 C22 H22 120.0 ?
C23 C22 H22 120.0 ?
C24 C23 C22 120.0 ?
C24 C23 H23 120.0 ?
C22 C23 H23 120.0 ?
C23 C24 C19 120.0 ?
C23 C24 C25 121.85(12) ?
C19 C24 C25 118.12(12) ?
N1 C25 C24 115.03(17) ?
N1 C25 H25A 108.5 ?
C24 C25 H25A 108.5 ?
N1 C25 H25B 108.5 ?
C24 C25 H25B 108.5 ?
H25A C25 H25B 107.5 ?
N1 C26 C27 121.00(12) ?
N1 C26 C31 118.79(12) ?
C27 C26 C31 120.0 ?
C26 C27 C28 120.0 ?
C26 C27 H27 120.0 ?
C28 C27 H27 120.0 ?
C27 C28 C29 120.0 ?
C27 C28 H28 120.0 ?
C29 C28 H28 120.0 ?
C30 C29 C28 120.0 ?
C30 C29 C32 119.99(13) ?
C28 C29 C32 119.60(13) ?
C29 C30 C31 120.0 ?
C29 C30 H30 120.0 ?
C31 C30 H30 120.0 ?
C30 C31 C26 120.0 ?
C30 C31 H31 120.0 ?
C26 C31 H31 120.0 ?
O2 C32 O1 121.3(2) ?
O2 C32 C29 123.6(2) ?
O1 C32 C29 115.07(19) ?
C26 N1 C25 123.17(18) ?
C26 N1 H6N 114.1(18) ?
C25 N1 H6N 118.9(18) ?
C32 O1 Sn1 113.67(14) ?
C19 O3 H3O 111.0(18) ?

loop_
_geom_bond_atom_site_label_1
_geom_bond_atom_site_label_2
_geom_bond_distance
_geom_bond_publ_flag
Sn1 O1 2.055(2) yes
Sn1 C7 2.118(2) yes
Sn1 C1 2.123(2) yes
Sn1 C13 2.124(2) yes
C1 C6 1.375(3) ?
C1 C2 1.384(3) ?
C2 C3 1.379(3) ?
C2 H2 0.9300 ?
C3 C4 1.363(4) ?
C3 H3 0.9300 ?
C4 C5 1.375(3) ?
C4 H4 0.9300 ?
C5 C6 1.379(3) ?
C5 H5 0.9300 ?
C6 H6 0.9300 ?
C7 C8 1.386(3) ?
C7 C12 1.390(3) ?
C8 C9 1.380(3) ?
C8 H8 0.9300 ?
C9 C10 1.355(4) ?
C9 H9 0.9300 ?
C10 C11 1.370(5) ?
C10 H10 0.9300 ?
C11 C12 1.382(4) ?
C11 H11 0.9300 ?
C12 H12 0.9300 ?
C13 C18 1.358(4) ?
C13 C14 1.367(3) ?
C14 C15 1.372(4) ?
C14 H14 0.9300 ?
C15 C16 1.348(4) ?
C15 H15 0.9300 ?
C16 C17 1.348(4) ?
C16 H16 0.9300 ?
C17 C18 1.392(4) ?
C17 H17 0.9300 ?
C18 H18 0.9300 ?
C19 O3 1.3528(18) ?
C19 C20 1.3900 ?
C19 C24 1.3900 ?
C20 C21 1.3900 ?
C20 H20 0.9300 ?
C21 C22 1.3900 ?
C21 H21 0.9300 ?
C22 C23 1.3900 ?
C22 H22 0.9300 ?
C23 C24 1.3900 ?
C23 H23 0.9300 ?
C24 C25 1.522(2) ?
C25 N1 1.451(3) ?
C25 H25A 0.9700 ?
C25 H25B 0.9700 ?
C26 N1 1.390(2) ?
C26 C27 1.3900 ?
C26 C31 1.3900 ?
C27 C28 1.3900 ?
C27 H27 0.9300 ?
C28 C29 1.3900 ?
C28 H28 0.9300 ?
C29 C30 1.3900 ?
C29 C32 1.500(2) ?
C30 C31 1.3900 ?
C30 H30 0.9300 ?
C31 H31 0.9300 ?
C32 O2 1.236(3) ?
C32 O1 1.308(3) ?
N1 H6N 0.852(16) ?
O3 H3O 0.875(16) ?

loop_
_geom_hbond_atom_site_label_D
_geom_hbond_atom_site_label_H
_geom_hbond_atom_site_label_A
_geom_hbond_site_symmetry_A
_geom_hbond_distance_DH
_geom_hbond_distance_HA
_geom_hbond_distance_DA
_geom_hbond_angle_DHA
O3 H3O O2 3_556 0.88(2) 1.89(2) 2.744(2) 167(3)

loop_
_geom_torsion_atom_site_label_1
_geom_torsion_atom_site_label_2
_geom_torsion_atom_site_label_3
_geom_torsion_atom_site_label_4
_geom_torsion
O1 Sn1 C1 C6 -71.9(2)
C7 Sn1 C1 C6 164.60(19)
C13 Sn1 C1 C6 38.0(2)
O1 Sn1 C1 C2 110.6(2)
C7 Sn1 C1 C2 -12.9(2)
C13 Sn1 C1 C2 -139.4(2)
C6 C1 C2 C3 -0.3(4)
Sn1 C1 C2 C3 177.3(2)
C1 C2 C3 C4 0.3(5)
C2 C3 C4 C5 0.3(5)
C3 C4 C5 C6 -0.9(4)
C2 C1 C6 C5 -0.2(4)
Sn1 C1 C6 C5 -177.71(18)
C4 C5 C6 C1 0.9(4)
O1 Sn1 C7 C8 -66.9(2)
C1 Sn1 C7 C8 58.9(2)
C13 Sn1 C7 C8 -174.6(2)
O1 Sn1 C7 C12 119.2(2)
C1 Sn1 C7 C12 -115.0(2)
C13 Sn1 C7 C12 11.4(2)
C12 C7 C8 C9 -0.2(4)
Sn1 C7 C8 C9 -174.1(2)
C7 C8 C9 C10 -0.4(5)
C8 C9 C10 C11 0.5(6)
C9 C10 C11 C12 0.0(6)
C10 C11 C12 C7 -0.5(5)
C8 C7 C12 C11 0.6(4)
Sn1 C7 C12 C11 174.8(2)
O1 Sn1 C13 C18 -44.1(3)
C7 Sn1 C13 C18 70.7(3)
C1 Sn1 C13 C18 -163.6(2)
O1 Sn1 C13 C14 137.9(2)
C7 Sn1 C13 C14 -107.3(2)
C1 Sn1 C13 C14 18.5(2)
C18 C13 C14 C15 -0.9(4)
Sn1 C13 C14 C15 177.2(2)
C13 C14 C15 C16 1.4(5)
C14 C15 C16 C17 -2.0(6)
C15 C16 C17 C18 2.0(6)
C14 C13 C18 C17 1.0(5)
Sn1 C13 C18 C17 -177.1(3)
C16 C17 C18 C13 -1.5(7)
O3 C19 C20 C21 177.26(15)
C24 C19 C20 C21 0.0
C19 C20 C21 C22 0.0
C20 C21 C22 C23 0.0
C21 C22 C23 C24 0.0
C22 C23 C24 C19 0.0
C22 C23 C24 C25 -177.70(15)
O3 C19 C24 C23 -177.40(14)
C20 C19 C24 C23 0.0
O3 C19 C24 C25 0.39(17)
C20 C19 C24 C25 177.79(15)
C23 C24 C25 N1 -12.1(2)
C19 C24 C25 N1 170.11(15)
N1 C26 C27 C28 -174.68(16)
C31 C26 C27 C28 0.0
C26 C27 C28 C29 0.0
C27 C28 C29 C30 0.0
C27 C28 C29 C32 172.67(14)
C28 C29 C30 C31 0.0
C32 C29 C30 C31 -172.64(14)
C29 C30 C31 C26 0.0
N1 C26 C31 C30 174.80(15)
C27 C26 C31 C30 0.0
C30 C29 C32 O2 173.45(17)
C28 C29 C32 O2 0.8(3)
C30 C29 C32 O1 -4.5(2)
C28 C29 C32 O1 -177.12(13)
C27 C26 N1 C25 15.0(3)
C31 C26 N1 C25 -159.78(16)
C24 C25 N1 C26 -87.3(2)
O2 C32 O1 Sn1 -9.3(3)
C29 C32 O1 Sn1 168.69(11)
C7 Sn1 O1 C32 78.07(16)
C1 Sn1 O1 C32 -46.24(16)
C13 Sn1 O1 C32 -164.75(14)

loop_
_cod_related_entry_id
_cod_related_entry_database
_cod_related_entry_code
1 ChemSpider 24736371
